data_7022608
loop_
_publ_author_name
'Rezayee, Nomaan M.'
'Gerling, Kimberly A.'
'Rheingold, Arnold L.'
'Fritsch, Joseph M.'

_publ_section_title
;
 Synthesis and structures of tridentate ketoiminate zinc complexes bearing
 trifluoromethyl substituents that act as L-lactide ring opening
 polymerization initiators.
;
_journal_issue 15
_journal_name_full 'Dalton transactions (Cambridge, England : 2003)'
_journal_page_first 5573
_journal_page_last 5586
_journal_paper_doi 10.1039/c3dt32314e
_journal_volume 42
_journal_year 2013
_chemical_formula_sum 'C19 H13 F3 N2 O'
_chemical_formula_weight 342.31
_chemical_name_systematic
;
?
;
_space_group_IT_number 148
_symmetry_cell_setting rhombohedral
_symmetry_space_group_name_Hall '-R 3'
_symmetry_space_group_name_H-M 'R -3 :H'
_atom_sites_solution_hydrogens geom
_atom_sites_solution_primary direct
_atom_sites_solution_secondary difmap
_audit_creation_method SHELXL-97
_cell_angle_alpha 90.00
_cell_angle_beta 90.00
_cell_angle_gamma 120.00
_cell_formula_units_Z 18
_cell_length_a 31.3066(17)
_cell_length_b 31.3066(17)
_cell_length_c 8.0145(4)
_cell_measurement_reflns_used 6066
_cell_measurement_temperature 123(2)
_cell_measurement_theta_max 25.45
_cell_measurement_theta_min 2.25
_cell_volume 6802.7(6)
_computing_cell_refinement 'Bruker SAINT'
_computing_data_collection 'Bruker APEX2'
_computing_data_reduction 'Bruker SAINT'
_computing_molecular_graphics 'Bruker SHELXTL'
_computing_publication_material 'Bruker SHELXTL'
_computing_structure_refinement 'SHELXL-97 (Sheldrick, 1997)'
_computing_structure_solution 'SHELXS-97 (Sheldrick, 1990)'
_diffrn_ambient_temperature 123(2)
_diffrn_measured_fraction_theta_full 1.000
_diffrn_measured_fraction_theta_max 0.999
_diffrn_measurement_device_type 'Bruker APEX-II CCD'
_diffrn_measurement_method '\f and \w scans'
_diffrn_radiation_monochromator graphite
_diffrn_radiation_source 'fine-focus sealed tube'
_diffrn_radiation_type MoK\a
_diffrn_radiation_wavelength 0.71073
_diffrn_reflns_av_R_equivalents 0.0334
_diffrn_reflns_av_sigmaI/netI 0.0254
_diffrn_reflns_limit_h_max 37
_diffrn_reflns_limit_h_min -37
_diffrn_reflns_limit_k_max 37
_diffrn_reflns_limit_k_min -33
_diffrn_reflns_limit_l_max 9
_diffrn_reflns_limit_l_min -9
_diffrn_reflns_number 11490
_diffrn_reflns_theta_full 25.00
_diffrn_reflns_theta_max 25.45
_diffrn_reflns_theta_min 1.30
_exptl_absorpt_coefficient_mu 0.120
_exptl_absorpt_correction_T_max 0.913
_exptl_absorpt_correction_T_min 0.793
_exptl_absorpt_correction_type multi-scan
_exptl_absorpt_process_details sadabs
_exptl_crystal_colour yellow
_exptl_crystal_density_diffrn 1.504
_exptl_crystal_density_method 'not measured'
_exptl_crystal_description tablet
_exptl_crystal_F_000 3168
_exptl_crystal_size_max 0.42
_exptl_crystal_size_mid 0.30
_exptl_crystal_size_min 0.15
_refine_diff_density_max 0.253
_refine_diff_density_min -0.244
_refine_diff_density_rms 0.040
_refine_ls_extinction_coef 0.00018(10)
_refine_ls_extinction_expression Fc^*^=kFc[1+0.001xFc^2^\l^3^/sin(2\q)]^-1/4^
_refine_ls_extinction_method SHELXL
_refine_ls_goodness_of_fit_ref 1.028
_refine_ls_hydrogen_treatment mixed
_refine_ls_matrix_type full
_refine_ls_number_parameters 231
_refine_ls_number_reflns 2801
_refine_ls_number_restraints 0
_refine_ls_restrained_S_all 1.028
_refine_ls_R_factor_all 0.0352
_refine_ls_R_factor_gt 0.0311
_refine_ls_shift/su_max 0.005
_refine_ls_shift/su_mean 0.001
_refine_ls_structure_factor_coef Fsqd
_refine_ls_weighting_details 'calc w=1/[\s^2^(Fo^2^)+(0.0500P)^2^+5.9000P] where P=(Fo^2^+2Fc^2^)/3'
_refine_ls_weighting_scheme calc
_refine_ls_wR_factor_gt 0.0858
_refine_ls_wR_factor_ref 0.0895
_reflns_number_gt 2504
_reflns_number_total 2801
_reflns_threshold_expression >2sigma(I)
_cod_data_source_file c3dt32314e.txt
_cod_data_source_block frit01
_cod_depositor_comments
;
The following automatic conversions were performed:

'_symmetry_cell_setting' value 'Rhombohedral' changed to
'rhombohedral' according to
/home/saulius/struct/CIF-dictionaries/cif_core.dic dictionary named
'cif_core.dic' version 2.4.2 from 2011-04-26.

Automatic conversion script
Id: cif_fix_values 1891 2012-01-12 08:04:46Z andrius 
;
_cod_original_sg_symbol_H-M R-3
_cod_database_code 7022608

loop_
_symmetry_equiv_pos_as_xyz
'x, y, z'
'-y, x-y, z'
'-x+y, -x, z'
'x+2/3, y+1/3, z+1/3'
'-y+2/3, x-y+1/3, z+1/3'
'-x+y+2/3, -x+1/3, z+1/3'
'x+1/3, y+2/3, z+2/3'
'-y+1/3, x-y+2/3, z+2/3'
'-x+y+1/3, -x+2/3, z+2/3'
'-x, -y, -z'
'y, -x+y, -z'
'x-y, x, -z'
'-x+2/3, -y+1/3, -z+1/3'
'y+2/3, -x+y+1/3, -z+1/3'
'x-y+2/3, x+1/3, -z+1/3'
'-x+1/3, -y+2/3, -z+2/3'
'y+1/3, -x+y+2/3, -z+2/3'
'x-y+1/3, x+2/3, -z+2/3'

loop_
_atom_site_label
_atom_site_type_symbol
_atom_site_fract_x
_atom_site_fract_y
_atom_site_fract_z
_atom_site_U_iso_or_equiv
_atom_site_adp_type
_atom_site_occupancy
_atom_site_symmetry_multiplicity
_atom_site_calc_flag
_atom_site_refinement_flags
F1 F 0.67325(3) 0.27228(3) -0.03693(10) 0.0297(2) Uani 1 1 d .
F2 F 0.74085(3) 0.31939(3) 0.09271(11) 0.0306(2) Uani 1 1 d .
F3 F 0.67806(3) 0.26552(3) 0.23019(10) 0.0279(2) Uani 1 1 d .
O1 O 0.76617(3) 0.17944(3) -0.01960(13) 0.0271(2) Uani 1 1 d .
N2 N 0.66662(4) 0.10697(4) 0.27646(13) 0.0212(3) Uani 1 1 d .
N1 N 0.69003(4) 0.18812(4) 0.09914(14) 0.0208(2) Uani 1 1 d .
C1 C 0.86876(5) 0.30026(5) -0.13427(16) 0.0221(3) Uani 1 1 d .
H1B H 0.8582 0.3212 -0.0870 0.027 Uiso 1 1 calc R
C2 C 0.91475(5) 0.32076(5) -0.20983(17) 0.0230(3) Uani 1 1 d .
H2B H 0.9355 0.3556 -0.2138 0.028 Uiso 1 1 calc R
C3 C 0.93042(5) 0.29036(5) -0.27954(16) 0.0236(3) Uani 1 1 d .
H3A H 0.9617 0.3044 -0.3322 0.028 Uiso 1 1 calc R
C4 C 0.90026(5) 0.23941(5) -0.27223(17) 0.0254(3) Uani 1 1 d .
H4A H 0.9110 0.2186 -0.3195 0.030 Uiso 1 1 calc R
C5 C 0.85449(5) 0.21903(5) -0.19600(16) 0.0226(3) Uani 1 1 d .
H5A H 0.8342 0.1842 -0.1906 0.027 Uiso 1 1 calc R
C6 C 0.83790(5) 0.24912(5) -0.12697(15) 0.0203(3) Uani 1 1 d .
C7 C 0.78778(5) 0.22455(5) -0.04768(16) 0.0210(3) Uani 1 1 d .
C8 C 0.76578(5) 0.25439(5) -0.00765(16) 0.0213(3) Uani 1 1 d .
H8A H 0.7846 0.2888 -0.0287 0.026 Uiso 1 1 calc R
C9 C 0.71975(4) 0.23620(5) 0.05834(15) 0.0197(3) Uani 1 1 d .
C10 C 0.70260(5) 0.27326(5) 0.08728(16) 0.0228(3) Uani 1 1 d .
C11 C 0.64077(5) 0.16035(4) 0.15353(16) 0.0197(3) Uani 1 1 d .
C12 C 0.60365(5) 0.17017(5) 0.11683(17) 0.0224(3) Uani 1 1 d .
H12A H 0.6107 0.1984 0.0520 0.027 Uiso 1 1 calc R
C13 C 0.55515(5) 0.13881(5) 0.17439(17) 0.0255(3) Uani 1 1 d .
H13A H 0.5304 0.1472 0.1524 0.031 Uiso 1 1 calc R
C14 C 0.54299(5) 0.09669(5) 0.26097(17) 0.0247(3) Uani 1 1 d .
H14A H 0.5101 0.0759 0.2982 0.030 Uiso 1 1 calc R
C15 C 0.57976(5) 0.08420(5) 0.29493(16) 0.0216(3) Uani 1 1 d .
C16 C 0.56976(5) 0.04016(5) 0.37799(16) 0.0253(3) Uani 1 1 d .
H16A H 0.5371 0.0173 0.4126 0.030 Uiso 1 1 calc R
C17 C 0.60708(5) 0.03074(5) 0.40799(16) 0.0253(3) Uani 1 1 d .
H17A H 0.6008 0.0013 0.4629 0.030 Uiso 1 1 calc R
C18 C 0.65517(5) 0.06558(5) 0.35596(16) 0.0237(3) Uani 1 1 d .
H18A H 0.6810 0.0589 0.3795 0.028 Uiso 1 1 calc R
C19 C 0.62923(5) 0.11632(5) 0.24427(15) 0.0194(3) Uani 1 1 d .
H2 H 0.7040(6) 0.1716(6) 0.095(2) 0.031(4) Uiso 1 1 d .

loop_
_atom_site_aniso_label
_atom_site_aniso_U_11
_atom_site_aniso_U_22
_atom_site_aniso_U_33
_atom_site_aniso_U_23
_atom_site_aniso_U_13
_atom_site_aniso_U_12
F1 0.0283(4) 0.0304(4) 0.0352(5) 0.0079(3) 0.0009(3) 0.0184(4)
F2 0.0250(4) 0.0162(4) 0.0474(5) -0.0011(3) 0.0072(4) 0.0080(3)
F3 0.0261(4) 0.0254(4) 0.0302(4) -0.0045(3) 0.0067(3) 0.0114(3)
O1 0.0231(5) 0.0187(5) 0.0389(6) 0.0028(4) 0.0061(4) 0.0101(4)
N2 0.0217(6) 0.0200(5) 0.0225(6) -0.0014(4) -0.0018(4) 0.0108(5)
N1 0.0181(5) 0.0181(5) 0.0276(6) 0.0020(4) 0.0029(4) 0.0101(5)
C1 0.0217(6) 0.0218(6) 0.0231(7) -0.0011(5) -0.0009(5) 0.0111(5)
C2 0.0194(6) 0.0204(6) 0.0246(7) 0.0011(5) -0.0028(5) 0.0064(5)
C3 0.0173(6) 0.0284(7) 0.0235(6) 0.0025(5) 0.0002(5) 0.0103(5)
C4 0.0241(7) 0.0275(7) 0.0278(7) 0.0000(6) 0.0018(5) 0.0154(6)
C5 0.0216(6) 0.0192(6) 0.0258(7) 0.0005(5) -0.0002(5) 0.0092(5)
C6 0.0191(6) 0.0227(6) 0.0195(6) 0.0008(5) -0.0020(5) 0.0106(5)
C7 0.0205(6) 0.0198(6) 0.0212(6) 0.0007(5) -0.0004(5) 0.0089(5)
C8 0.0204(6) 0.0174(6) 0.0239(7) 0.0017(5) 0.0018(5) 0.0077(5)
C9 0.0211(6) 0.0198(6) 0.0184(6) -0.0006(5) -0.0019(5) 0.0106(5)
C10 0.0217(6) 0.0188(6) 0.0270(7) 0.0011(5) 0.0032(5) 0.0095(5)
C11 0.0191(6) 0.0176(6) 0.0203(6) -0.0029(5) 0.0001(5) 0.0078(5)
C12 0.0228(7) 0.0199(6) 0.0250(7) -0.0020(5) -0.0010(5) 0.0111(5)
C13 0.0207(7) 0.0267(7) 0.0315(7) -0.0054(6) -0.0022(5) 0.0136(6)
C14 0.0178(6) 0.0235(7) 0.0288(7) -0.0043(5) 0.0024(5) 0.0074(5)
C15 0.0214(6) 0.0202(6) 0.0201(6) -0.0036(5) 0.0004(5) 0.0080(5)
C16 0.0252(7) 0.0208(7) 0.0232(7) -0.0010(5) 0.0042(5) 0.0065(6)
C17 0.0325(7) 0.0204(6) 0.0212(6) 0.0019(5) 0.0010(6) 0.0118(6)
C18 0.0274(7) 0.0242(7) 0.0219(6) -0.0002(5) -0.0022(5) 0.0149(6)
C19 0.0198(6) 0.0189(6) 0.0184(6) -0.0036(5) -0.0006(5) 0.0088(5)

loop_
_atom_type_symbol
_atom_type_description
_atom_type_scat_dispersion_real
_atom_type_scat_dispersion_imag
_atom_type_scat_source
C C 0.0033 0.0016 'International Tables Vol C Tables 4.2.6.8 and 6.1.1.4'
H H 0.0000 0.0000 'International Tables Vol C Tables 4.2.6.8 and 6.1.1.4'
N N 0.0061 0.0033 'International Tables Vol C Tables 4.2.6.8 and 6.1.1.4'
O O 0.0106 0.0060 'International Tables Vol C Tables 4.2.6.8 and 6.1.1.4'
F F 0.0171 0.0103 'International Tables Vol C Tables 4.2.6.8 and 6.1.1.4'

loop_
_geom_angle_atom_site_label_1
_geom_angle_atom_site_label_2
_geom_angle_atom_site_label_3
_geom_angle
C18 N2 C19 117.35(11)
C9 N1 C11 133.77(11)
C2 C1 C6 120.72(12)
C3 C2 C1 119.95(12)
C2 C3 C4 119.98(12)
C5 C4 C3 119.98(12)
C4 C5 C6 120.77(12)
C5 C6 C1 118.59(12)
C5 C6 C7 117.90(11)
C1 C6 C7 123.50(11)
O1 C7 C8 121.91(11)
O1 C7 C6 119.65(11)
C8 C7 C6 118.44(11)
C9 C8 C7 124.13(12)
N1 C9 C8 123.53(12)
N1 C9 C10 120.15(11)
C8 C9 C10 116.31(11)
F3 C10 F2 106.97(10)
F3 C10 F1 107.89(10)
F2 C10 F1 106.33(10)
F3 C10 C9 112.57(10)
F2 C10 C9 111.18(10)
F1 C10 C9 111.57(10)
C12 C11 N1 125.67(12)
C12 C11 C19 119.20(11)
N1 C11 C19 114.95(11)
C11 C12 C13 120.70(12)
C14 C13 C12 121.44(12)
C13 C14 C15 119.49(12)
C14 C15 C16 122.99(12)
C14 C15 C19 119.92(12)
C16 C15 C19 117.09(12)
C17 C16 C15 119.82(12)
C16 C17 C18 118.68(12)
N2 C18 C17 124.21(12)
N2 C19 C15 122.83(11)
N2 C19 C11 118.04(11)
C15 C19 C11 119.13(11)

loop_
_geom_bond_atom_site_label_1
_geom_bond_atom_site_label_2
_geom_bond_distance
F1 C10 1.3445(16)
F2 C10 1.3387(15)
F3 C10 1.3320(15)
O1 C7 1.2437(15)
N2 C18 1.3223(17)
N2 C19 1.3661(16)
N1 C9 1.3556(16)
N1 C11 1.4083(16)
C1 C2 1.3884(18)
C1 C6 1.3977(18)
C2 C3 1.3875(19)
C3 C4 1.3903(19)
C4 C5 1.3854(18)
C5 C6 1.3976(18)
C6 C7 1.5001(18)
C7 C8 1.4469(18)
C8 C9 1.3637(17)
C9 C10 1.5204(17)
C11 C12 1.3744(18)
C11 C19 1.4357(18)
C12 C13 1.4111(19)
C13 C14 1.3650(19)
C14 C15 1.4152(19)
C15 C16 1.4177(19)
C15 C19 1.4202(18)
C16 C17 1.362(2)
C17 C18 1.4099(19)
